data_4118884
loop_
_publ_author_name
'Kohei Takahashi'
'Makoto Yamashita'
'Kyoko Nozaki'

_publ_section_title
;
 Tandem Hydroformylation/Hydrogenation of Alkenes to Normal Alcohols Using
 Rh/Ru Dual Catalyst or Ru Single Component Catalyst
;
_journal_name_full 'Journal of the American Chemical Society'
_journal_page_first 18746
_journal_page_last 18757
_journal_paper_doi 10.1021/ja307998h
_journal_volume 134
_journal_year 2012
_chemical_formula_sum 'C26 H20 O8 Ru'
_chemical_formula_weight 561.49
_chemical_name_systematic
; 
 ? 
;
_space_group_IT_number 4
_symmetry_cell_setting monoclinic
_symmetry_space_group_name_Hall 'P 2yb'
_symmetry_space_group_name_H-M 'P 1 21 1'
_atom_sites_solution_hydrogens geom
_atom_sites_solution_primary direct
_atom_sites_solution_secondary difmap
_audit_creation_method SHELXL-97
_cell_angle_alpha 90
_cell_angle_beta 102.2858(16)
_cell_angle_gamma 90
_cell_formula_units_Z 2
_cell_length_a 9.810(4)
_cell_length_b 10.483(3)
_cell_length_c 11.670(5)
_cell_measurement_reflns_used 14077
_cell_measurement_temperature 103.1500
_cell_measurement_theta_max 27.4835
_cell_measurement_theta_min 3.1195
_cell_volume 1172.6(8)
_computing_cell_refinement 'RIGAKU CrystalClear'
_computing_data_collection 'RIGAKU CrystalClear'
_computing_data_reduction 'RIGAKU CrystalClear'
_computing_molecular_graphics ORTEP-III
_computing_structure_refinement 'SHELXL-97 (Sheldrick, 1997)'
_computing_structure_solution SIR-97
_diffrn_ambient_temperature 103(2)
_diffrn_detector_area_resol_mean 7.31
_diffrn_measured_fraction_theta_full 0.997
_diffrn_measured_fraction_theta_max 0.997
_diffrn_measurement_device_type 'RIGAKU/MSC Meacury CCD'
_diffrn_measurement_method 'omega scans'
_diffrn_radiation_monochromator graphite
_diffrn_radiation_source 'fine-focus sealed tube'
_diffrn_radiation_type MoK\a
_diffrn_radiation_wavelength 0.71070
_diffrn_reflns_av_R_equivalents 0.0192
_diffrn_reflns_av_sigmaI/netI 0.0324
_diffrn_reflns_limit_h_max 10
_diffrn_reflns_limit_h_min -11
_diffrn_reflns_limit_k_max 11
_diffrn_reflns_limit_k_min -12
_diffrn_reflns_limit_l_max 13
_diffrn_reflns_limit_l_min -13
_diffrn_reflns_number 7590
_diffrn_reflns_theta_full 25.00
_diffrn_reflns_theta_max 25.00
_diffrn_reflns_theta_min 3.05
_exptl_absorpt_coefficient_mu 0.718
_exptl_absorpt_correction_T_max 0.9316
_exptl_absorpt_correction_T_min 0.6333
_exptl_absorpt_correction_type multi-scan
_exptl_absorpt_process_details 'Jacobson, R. (1998) Private communication'
_exptl_crystal_colour yellow
_exptl_crystal_density_diffrn 1.590
_exptl_crystal_description Platet
_exptl_crystal_F_000 568
_exptl_crystal_size_max 0.49
_exptl_crystal_size_mid 0.49
_exptl_crystal_size_min 0.10
_refine_diff_density_max 0.380
_refine_diff_density_min -0.595
_refine_diff_density_rms 0.068
_refine_ls_abs_structure_details 'Flack (1983), 1783 Friedel pairs'
_refine_ls_abs_structure_Flack -0.01(3)
_refine_ls_extinction_method none
_refine_ls_goodness_of_fit_ref 1.162
_refine_ls_hydrogen_treatment constr
_refine_ls_matrix_type full
_refine_ls_number_parameters 345
_refine_ls_number_reflns 3931
_refine_ls_number_restraints 85
_refine_ls_restrained_S_all 1.158
_refine_ls_R_factor_all 0.0275
_refine_ls_R_factor_gt 0.0257
_refine_ls_shift/su_max 0.001
_refine_ls_shift/su_mean 0.000
_refine_ls_structure_factor_coef Fsqd
_refine_ls_weighting_details 'calc w=1/[\s^2^(Fo^2^)+(0.0195P)^2^+0.8479P] where P=(Fo^2^+2Fc^2^)/3'
_refine_ls_weighting_scheme calc
_refine_ls_wR_factor_gt 0.0585
_refine_ls_wR_factor_ref 0.0610
_reflns_number_gt 3768
_reflns_number_total 3931
_reflns_threshold_expression >2sigma(I)
_cod_data_source_file ja307998h_si_002_1.cif
_cod_data_source_block compound8
_cod_depositor_comments
;
The following automatic conversions were performed:

'_exptl_absorpt_correction_type' value 'Multi Scan' changed to
'multi-scan' according to the built-in table from CIF Core dictionary
named 'cif_core.dic' version 2.4.1 from 2010-06-29.

Automatic conversion script
Id: cif_fix_values 1715 2011-07-08 13:25:40Z adriana 
;
_cod_original_cell_volume 1172.7(7)
_cod_database_code 4118884

loop_
_symmetry_equiv_pos_as_xyz
'x, y, z'
'-x, y+1/2, -z'

loop_
_atom_site_label
_atom_site_type_symbol
_atom_site_fract_x
_atom_site_fract_y
_atom_site_fract_z
_atom_site_U_iso_or_equiv
_atom_site_adp_type
_atom_site_occupancy
_atom_site_symmetry_multiplicity
_atom_site_calc_flag
_atom_site_refinement_flags
_atom_site_disorder_assembly
_atom_site_disorder_group
Ru1 Ru 0.47251(2) 0.18779(3) 0.117073(19) 0.01528(8) Uani 1 1 d . . .
C1 C 0.3493(4) 0.3211(4) 0.0413(3) 0.0224(8) Uani 1 1 d . . .
C2 C 0.4928(4) 0.1216(3) -0.0346(3) 0.0204(8) Uani 1 1 d . . .
C3 C 0.6347(4) 0.2972(4) 0.1312(3) 0.0218(8) Uani 1 1 d . . .
O1 O 0.2724(3) 0.3959(3) -0.0036(2) 0.0288(6) Uani 1 1 d . . .
O2 O 0.5037(3) 0.0765(3) -0.1207(2) 0.0260(6) Uani 1 1 d . . .
O3 O 0.7310(3) 0.3601(3) 0.1424(2) 0.0307(6) Uani 1 1 d . . .
C4 C 0.4296(4) -0.0397(3) 0.1702(3) 0.0168(7) Uani 1 1 d . . .
C5 C 0.3163(3) 0.0557(3) 0.1614(3) 0.0159(7) Uani 1 1 d . A .
C6 C 0.3551(3) 0.1486(3) 0.2556(3) 0.0158(8) Uani 1 1 d . . .
C7 C 0.5009(4) 0.1326(3) 0.3043(3) 0.0162(7) Uani 1 1 d . . .
C8 C 0.5519(3) 0.0300(3) 0.2400(3) 0.0159(7) Uani 1 1 d . . .
O4 O 0.4258(3) -0.1424(2) 0.1186(2) 0.0195(6) Uani 1 1 d . . .
C9 C 0.2595(3) 0.2328(3) 0.3023(3) 0.0168(8) Uani 1 1 d . . .
C10 C 0.1374(3) 0.1823(5) 0.3269(2) 0.0199(6) Uani 1 1 d . . .
H1 H 0.1150 0.0954 0.3091 0.024 Uiso 1 1 calc R . .
C11 C 0.0481(4) 0.2558(4) 0.3765(3) 0.0243(8) Uani 1 1 d . . .
H2 H -0.0346 0.2198 0.3927 0.029 Uiso 1 1 calc R . .
C12 C 0.0810(4) 0.3831(4) 0.4022(3) 0.0265(8) Uani 1 1 d . . .
H3 H 0.0203 0.4344 0.4362 0.032 Uiso 1 1 calc R . .
C13 C 0.2015(4) 0.4356(4) 0.3787(3) 0.0269(9) Uani 1 1 d . . .
H4 H 0.2237 0.5226 0.3967 0.032 Uiso 1 1 calc R . .
C14 C 0.2896(4) 0.3608(3) 0.3289(3) 0.0217(8) Uani 1 1 d . . .
H5 H 0.3720 0.3972 0.3125 0.026 Uiso 1 1 calc R . .
C15 C 0.5725(3) 0.1926(5) 0.4162(2) 0.0158(6) Uani 1 1 d . . .
C16 C 0.5180(3) 0.1690(4) 0.5156(3) 0.0220(9) Uani 1 1 d . . .
H6 H 0.4353 0.1195 0.5068 0.026 Uiso 1 1 calc R . .
C17 C 0.5792(3) 0.2144(4) 0.6270(3) 0.0205(11) Uani 1 1 d . . .
H7 H 0.5439 0.1922 0.6941 0.025 Uiso 1 1 calc R . .
C18 C 0.6960(4) 0.2948(4) 0.6351(3) 0.0244(8) Uani 1 1 d . . .
H8 H 0.7377 0.3316 0.7086 0.029 Uiso 1 1 calc R . .
C19 C 0.7510(4) 0.3209(4) 0.5380(3) 0.0231(8) Uani 1 1 d . . .
H9 H 0.8315 0.3732 0.5456 0.028 Uiso 1 1 calc R . .
C20 C 0.6887(4) 0.2709(4) 0.4293(3) 0.0203(8) Uani 1 1 d . . .
H10 H 0.7263 0.2906 0.3628 0.024 Uiso 1 1 calc R . .
C21 C 0.6985(4) -0.0147(3) 0.2677(3) 0.0181(8) Uani 1 1 d . . .
O5 O 0.7990(3) 0.0542(2) 0.2930(2) 0.0282(6) Uani 1 1 d . . .
O6 O 0.7059(2) -0.1418(2) 0.2627(2) 0.0216(6) Uani 1 1 d . . .
C22 C 0.8464(4) -0.1948(4) 0.2864(3) 0.0259(9) Uani 1 1 d . . .
H11 H 0.9028 -0.1574 0.3591 0.031 Uiso 1 1 calc R . .
H12 H 0.8926 -0.1754 0.2208 0.031 Uiso 1 1 calc R . .
C23 C 0.8342(4) -0.3347(5) 0.2997(5) 0.0461(13) Uani 1 1 d . . .
H13 H 0.7831 -0.3528 0.3615 0.069 Uiso 1 1 calc R . .
H14 H 0.9276 -0.3724 0.3209 0.069 Uiso 1 1 calc R . .
H15 H 0.7838 -0.3715 0.2255 0.069 Uiso 1 1 calc R . .
C24 C 0.1698(4) 0.0325(4) 0.0999(3) 0.0206(8) Uani 1 1 d . . .
O7 O 0.1079(3) -0.0653(2) 0.1043(2) 0.0238(6) Uani 1 1 d . A .
O8 O 0.1062(4) 0.1442(4) 0.0563(4) 0.0190(10) Uani 0.681(6) 1 d PDU A 1
C25 C -0.0438(5) 0.1442(6) 0.0187(4) 0.0266(13) Uani 0.681(6) 1 d PDU A 1
H16 H -0.0793 0.2317 0.0252 0.032 Uiso 0.681(6) 1 calc PR A 1
H17 H -0.0843 0.0881 0.0711 0.032 Uiso 0.681(6) 1 calc PR A 1
C26 C -0.0907(7) 0.0979(6) -0.1075(4) 0.0337(13) Uani 0.681(6) 1 d PDU A 1
H18 H -0.1928 0.0995 -0.1299 0.051 Uiso 0.681(6) 1 calc PR A 1
H19 H -0.0575 0.0105 -0.1139 0.051 Uiso 0.681(6) 1 calc PR A 1
H20 H -0.0519 0.1539 -0.1598 0.051 Uiso 0.681(6) 1 calc PR A 1
O9 O 0.1288(8) 0.1235(9) 0.0134(8) 0.0137(18) Uani 0.319(6) 1 d PDU A 2
C27 C -0.0142(8) 0.1142(12) -0.0481(10) 0.0299(17) Uani 0.319(6) 1 d PDU A 2
H21 H -0.0377 0.0240 -0.0684 0.036 Uiso 0.319(6) 1 calc PR A 2
H22 H -0.0280 0.1639 -0.1218 0.036 Uiso 0.319(6) 1 calc PR A 2
C28 C -0.1107(12) 0.1658(13) 0.0289(10) 0.0307(18) Uani 0.319(6) 1 d PDU A 2
H23 H -0.2080 0.1582 -0.0132 0.046 Uiso 0.319(6) 1 calc PR A 2
H24 H -0.0888 0.2557 0.0474 0.046 Uiso 0.319(6) 1 calc PR A 2
H25 H -0.0968 0.1165 0.1018 0.046 Uiso 0.319(6) 1 calc PR A 2

loop_
_atom_site_aniso_label
_atom_site_aniso_U_11
_atom_site_aniso_U_22
_atom_site_aniso_U_33
_atom_site_aniso_U_23
_atom_site_aniso_U_13
_atom_site_aniso_U_12
Ru1 0.01740(12) 0.01403(13) 0.01396(12) 0.00081(15) 0.00231(8) -0.00068(15)
C1 0.029(2) 0.023(2) 0.0163(17) -0.0030(15) 0.0068(15) -0.0082(17)
C2 0.0183(18) 0.0139(18) 0.030(2) 0.0060(16) 0.0063(16) -0.0019(15)
C3 0.027(2) 0.022(2) 0.0152(17) 0.0046(15) 0.0009(15) 0.0060(17)
O1 0.0304(15) 0.0231(15) 0.0302(14) 0.0068(12) 0.0005(12) 0.0077(13)
O2 0.0487(18) 0.0171(15) 0.0157(14) -0.0023(11) 0.0144(12) -0.0024(13)
O3 0.0291(15) 0.0312(17) 0.0306(15) 0.0020(12) 0.0038(12) -0.0116(13)
C4 0.0212(18) 0.0150(19) 0.0128(16) 0.0033(14) 0.0008(14) 0.0021(14)
C5 0.0191(18) 0.0128(18) 0.0154(17) 0.0011(14) 0.0028(14) -0.0019(14)
C6 0.0170(17) 0.015(2) 0.0158(16) 0.0025(12) 0.0042(13) -0.0010(12)
C7 0.0185(17) 0.0153(16) 0.0161(17) 0.0041(13) 0.0065(14) 0.0000(14)
C8 0.0202(18) 0.0138(18) 0.0136(16) 0.0014(14) 0.0032(13) 0.0014(14)
O4 0.0286(14) 0.0114(15) 0.0185(13) -0.0038(10) 0.0050(10) 0.0021(11)
C9 0.0101(16) 0.0233(19) 0.0154(16) 0.0015(13) -0.0007(13) 0.0019(12)
C10 0.0183(15) 0.0177(16) 0.0225(15) -0.001(2) 0.0021(12) -0.002(2)
C11 0.0205(19) 0.025(2) 0.028(2) -0.0001(16) 0.0072(16) -0.0002(16)
C12 0.0238(19) 0.026(2) 0.032(2) 0.0010(18) 0.0110(16) 0.0093(17)
C13 0.033(2) 0.018(2) 0.032(2) 0.0002(16) 0.0116(18) 0.0038(17)
C14 0.0232(19) 0.019(2) 0.0235(18) 0.0014(15) 0.0051(15) -0.0020(15)
C15 0.0136(13) 0.0196(16) 0.0137(13) -0.007(2) 0.0017(10) 0.002(2)
C16 0.0186(16) 0.025(3) 0.0221(16) 0.0014(18) 0.0041(13) -0.0021(17)
C17 0.0122(15) 0.033(3) 0.0168(16) -0.0173(16) 0.0055(12) 0.0011(15)
C18 0.0228(19) 0.031(2) 0.0163(18) -0.0105(16) -0.0034(14) 0.0053(17)
C19 0.0183(18) 0.024(2) 0.0256(19) -0.0057(16) 0.0015(15) 0.0001(15)
C20 0.0170(18) 0.027(2) 0.0173(17) -0.0065(15) 0.0053(14) -0.0013(15)
C21 0.0208(19) 0.023(2) 0.0114(17) -0.0002(14) 0.0048(14) -0.0001(15)
O5 0.0178(14) 0.0227(15) 0.0436(17) -0.0063(12) 0.0057(12) 0.0020(12)
O6 0.0183(13) 0.0184(14) 0.0273(14) -0.0004(10) 0.0027(10) 0.0053(10)
C22 0.0207(19) 0.024(2) 0.031(2) 0.0007(17) 0.0015(16) 0.0115(16)
C23 0.033(2) 0.031(4) 0.075(3) 0.010(3) 0.011(2) 0.014(2)
C24 0.0210(19) 0.020(2) 0.0190(18) 0.0027(15) -0.0001(15) 0.0007(16)
O7 0.0247(13) 0.0150(13) 0.0296(14) 0.0005(11) 0.0010(11) -0.0050(11)
O8 0.0153(18) 0.023(2) 0.018(2) 0.0025(17) -0.0003(16) -0.0015(14)
C25 0.020(2) 0.030(2) 0.029(2) 0.0023(18) 0.004(2) -0.003(2)
C26 0.030(2) 0.038(2) 0.030(2) 0.002(2) -0.0007(19) -0.009(2)
O9 0.009(3) 0.018(3) 0.013(3) 0.003(3) 0.001(3) 0.005(3)
C27 0.026(3) 0.032(3) 0.029(3) 0.001(3) 0.001(2) -0.006(3)
C28 0.026(3) 0.033(3) 0.031(3) 0.001(3) 0.003(2) -0.004(3)

loop_
_atom_type_symbol
_atom_type_description
_atom_type_scat_dispersion_real
_atom_type_scat_dispersion_imag
_atom_type_scat_source
C C 0.0033 0.0016 'International Tables Vol C Tables 4.2.6.8 and 6.1.1.4'
H H 0.0000 0.0000 'International Tables Vol C Tables 4.2.6.8 and 6.1.1.4'
O O 0.0106 0.0060 'International Tables Vol C Tables 4.2.6.8 and 6.1.1.4'
Ru Ru -1.2594 0.8363 'International Tables Vol C Tables 4.2.6.8 and 6.1.1.4'

loop_
_geom_angle_atom_site_label_1
_geom_angle_atom_site_label_2
_geom_angle_atom_site_label_3
_geom_angle
C1 Ru1 C3 91.92(15)
C1 Ru1 C2 90.96(15)
C3 Ru1 C2 92.72(14)
C1 Ru1 C5 99.36(14)
C3 Ru1 C5 161.62(13)
C2 Ru1 C5 101.49(13)
C1 Ru1 C6 95.51(13)
C3 Ru1 C6 126.32(13)
C2 Ru1 C6 140.01(13)
C5 Ru1 C6 38.51(12)
C1 Ru1 C7 124.99(14)
C3 Ru1 C7 98.13(13)
C2 Ru1 C7 141.72(14)
C5 Ru1 C7 63.50(12)
C6 Ru1 C7 37.69(12)
C1 Ru1 C8 158.93(13)
C3 Ru1 C8 102.54(13)
C2 Ru1 C8 103.41(14)
C5 Ru1 C8 63.03(13)
C6 Ru1 C8 63.59(12)
C7 Ru1 C8 38.40(12)
C1 Ru1 C4 132.43(13)
C3 Ru1 C4 135.64(13)
C2 Ru1 C4 86.64(13)
C5 Ru1 C4 35.75(12)
C6 Ru1 C4 60.33(11)
C7 Ru1 C4 60.27(12)
C8 Ru1 C4 35.91(11)
O1 C1 Ru1 177.2(3)
O2 C2 Ru1 176.3(3)
O3 C3 Ru1 178.2(3)
O4 C4 C5 127.7(3)
O4 C4 C8 129.3(3)
C5 C4 C8 102.2(3)
O4 C4 Ru1 134.1(2)
C5 C4 Ru1 60.44(17)
C8 C4 Ru1 60.90(18)
C6 C5 C4 109.1(3)
C6 C5 C24 123.0(3)
C4 C5 C24 123.9(3)
C6 C5 Ru1 71.02(18)
C4 C5 Ru1 83.8(2)
C24 C5 Ru1 129.7(2)
C7 C6 C5 107.4(3)
C7 C6 C9 125.7(3)
C5 C6 C9 126.5(3)
C7 C6 Ru1 71.35(19)
C5 C6 Ru1 70.47(18)
C9 C6 Ru1 129.0(2)
C6 C7 C8 107.8(3)
C6 C7 C15 123.0(3)
C8 C7 C15 127.9(3)
C6 C7 Ru1 70.96(19)
C8 C7 Ru1 70.81(19)
C15 C7 Ru1 133.8(3)
C7 C8 C21 123.0(3)
C7 C8 C4 108.5(3)
C21 C8 C4 126.6(3)
C7 C8 Ru1 70.79(19)
C21 C8 Ru1 124.6(2)
C4 C8 Ru1 83.18(19)
C10 C9 C14 118.0(4)
C10 C9 C6 119.4(3)
C14 C9 C6 122.5(3)
C11 C10 C9 121.6(4)
C11 C10 H1 119.2
C9 C10 H1 119.2
C10 C11 C12 119.1(4)
C10 C11 H2 120.4
C12 C11 H2 120.4
C13 C12 C11 120.5(3)
C13 C12 H3 119.7
C11 C12 H3 119.7
C12 C13 C14 119.6(4)
C12 C13 H4 120.2
C14 C13 H4 120.2
C13 C14 C9 121.2(3)
C13 C14 H5 119.4
C9 C14 H5 119.4
C20 C15 C16 117.7(3)
C20 C15 C7 124.8(3)
C16 C15 C7 117.5(3)
C17 C16 C15 123.2(3)
C17 C16 H6 118.4
C15 C16 H6 118.4
C16 C17 C18 116.7(3)
C16 C17 H7 121.7
C18 C17 H7 121.7
C19 C18 C17 121.1(3)
C19 C18 H8 119.4
C17 C18 H8 119.4
C18 C19 C20 120.1(3)
C18 C19 H9 119.9
C20 C19 H9 119.9
C15 C20 C19 121.0(3)
C15 C20 H10 119.5
C19 C20 H10 119.5
O5 C21 O6 123.9(3)
O5 C21 C8 124.7(3)
O6 C21 C8 111.4(3)
C21 O6 C22 115.4(3)
O6 C22 C23 107.6(3)
O6 C22 H11 110.2
C23 C22 H11 110.2
O6 C22 H12 110.2
C23 C22 H12 110.2
H11 C22 H12 108.5
C22 C23 H13 109.5
C22 C23 H14 109.5
H13 C23 H14 109.5
C22 C23 H15 109.5
H13 C23 H15 109.5
H14 C23 H15 109.5
O7 C24 O8 123.4(3)
O7 C24 O9 123.3(5)
O8 C24 O9 26.3(3)
O7 C24 C5 124.5(3)
O8 C24 C5 110.9(3)
O9 C24 C5 110.0(4)
C24 O8 C25 117.8(4)
O8 C25 C26 111.8(5)
O8 C25 H16 109.2
C26 C25 H16 109.2
O8 C25 H17 109.2
C26 C25 H17 109.2
H16 C25 H17 107.9
C25 C26 H18 109.5
C25 C26 H19 109.5
H18 C26 H19 109.5
C25 C26 H20 109.5
H18 C26 H20 109.5
H19 C26 H20 109.5
C24 O9 C27 114.7(8)
O9 C27 C28 110.0(10)
O9 C27 H21 109.7
C28 C27 H21 109.7
O9 C27 H22 109.7
C28 C27 H22 109.7
H21 C27 H22 108.2
C27 C28 H23 109.5
C27 C28 H24 109.5
H23 C28 H24 109.5
C27 C28 H25 109.5
H23 C28 H25 109.5
H24 C28 H25 109.5

loop_
_geom_bond_atom_site_label_1
_geom_bond_atom_site_label_2
_geom_bond_distance
Ru1 C1 1.934(4)
Ru1 C3 1.940(4)
Ru1 C2 1.950(4)
Ru1 C5 2.207(3)
Ru1 C6 2.214(3)
Ru1 C7 2.219(3)
Ru1 C8 2.220(3)
Ru1 C4 2.522(4)
C1 O1 1.136(5)
C2 O2 1.136(4)
C3 O3 1.137(4)
C4 O4 1.230(4)
C4 C5 1.482(5)
C4 C8 1.490(5)
C5 C6 1.458(5)
C5 C24 1.483(5)
C6 C7 1.432(5)
C6 C9 1.474(5)
C7 C8 1.460(5)
C7 C15 1.485(5)
C8 C21 1.481(5)
C9 C10 1.394(5)
C9 C14 1.394(5)
C10 C11 1.382(5)
C10 H1 0.9500
C11 C12 1.391(6)
C11 H2 0.9500
C12 C13 1.383(5)
C12 H3 0.9500
C13 C14 1.383(5)
C13 H4 0.9500
C14 H5 0.9500
C15 C20 1.386(5)
C15 C16 1.398(4)
C16 C17 1.395(5)
C16 H6 0.9500
C17 C18 1.409(5)
C17 H7 0.9500
C18 C19 1.382(5)
C18 H8 0.9500
C19 C20 1.389(5)
C19 H9 0.9500
C20 H10 0.9500
C21 O5 1.208(4)
C21 O6 1.336(4)
O6 C22 1.457(4)
C22 C23 1.483(6)
C22 H11 0.9900
C22 H12 0.9900
C23 H13 0.9800
C23 H14 0.9800
C23 H15 0.9800
C24 O7 1.199(4)
C24 O8 1.372(5)
C24 O9 1.385(10)
O8 C25 1.443(4)
C25 C26 1.526(4)
C25 H16 0.9900
C25 H17 0.9900
C26 H18 0.9800
C26 H19 0.9800
C26 H20 0.9800
O9 C27 1.437(5)
C27 C28 1.535(5)
C27 H21 0.9900
C27 H22 0.9900
C28 H23 0.9800
C28 H24 0.9800
C28 H25 0.9800

loop_
_geom_torsion_atom_site_label_1
_geom_torsion_atom_site_label_2
_geom_torsion_atom_site_label_3
_geom_torsion_atom_site_label_4
_geom_torsion
C1 Ru1 C4 O4 88.6(4)
C3 Ru1 C4 O4 -90.0(4)
C2 Ru1 C4 O4 0.4(4)
C5 Ru1 C4 O4 115.4(4)
C6 Ru1 C4 O4 156.9(4)
C7 Ru1 C4 O4 -159.5(4)
C8 Ru1 C4 O4 -118.1(4)
C1 Ru1 C4 C5 -26.8(3)
C3 Ru1 C4 C5 154.5(2)
C2 Ru1 C4 C5 -115.0(2)
C6 Ru1 C4 C5 41.4(2)
C7 Ru1 C4 C5 85.1(2)
C8 Ru1 C4 C5 126.5(3)
C1 Ru1 C4 C8 -153.3(2)
C3 Ru1 C4 C8 28.0(3)
C2 Ru1 C4 C8 118.5(2)
C5 Ru1 C4 C8 -126.5(3)
C6 Ru1 C4 C8 -85.1(2)
C7 Ru1 C4 C8 -41.41(19)
O4 C4 C5 C6 167.6(3)
C8 C4 C5 C6 -21.5(3)
Ru1 C4 C5 C6 -67.4(2)
O4 C4 C5 C24 9.6(6)
C8 C4 C5 C24 -179.5(3)
Ru1 C4 C5 C24 134.6(4)
O4 C4 C5 Ru1 -124.9(3)
C8 C4 C5 Ru1 46.0(2)
C1 Ru1 C5 C6 -87.1(2)
C3 Ru1 C5 C6 40.1(5)
C2 Ru1 C5 C6 180.0(2)
C7 Ru1 C5 C6 37.47(19)
C8 Ru1 C5 C6 80.7(2)
C4 Ru1 C5 C6 112.6(3)
C1 Ru1 C5 C4 160.3(2)
C3 Ru1 C5 C4 -72.6(5)
C2 Ru1 C5 C4 67.4(2)
C6 Ru1 C5 C4 -112.6(3)
C7 Ru1 C5 C4 -75.16(19)
C8 Ru1 C5 C4 -31.95(18)
C1 Ru1 C5 C24 30.5(3)
C3 Ru1 C5 C24 157.7(4)
C2 Ru1 C5 C24 -62.4(3)
C6 Ru1 C5 C24 117.6(4)
C7 Ru1 C5 C24 155.1(4)
C8 Ru1 C5 C24 -161.7(4)
C4 Ru1 C5 C24 -129.8(4)
C4 C5 C6 C7 14.0(4)
C24 C5 C6 C7 172.2(3)
Ru1 C5 C6 C7 -62.2(2)
C4 C5 C6 C9 -159.2(3)
C24 C5 C6 C9 -1.0(5)
Ru1 C5 C6 C9 124.7(3)
C4 C5 C6 Ru1 76.1(2)
C24 C5 C6 Ru1 -125.6(3)
C1 Ru1 C6 C7 -144.8(2)
C3 Ru1 C6 C7 -48.4(2)
C2 Ru1 C6 C7 117.1(3)
C5 Ru1 C6 C7 117.0(3)
C8 Ru1 C6 C7 37.95(19)
C4 Ru1 C6 C7 78.7(2)
C1 Ru1 C6 C5 98.1(2)
C3 Ru1 C6 C5 -165.4(2)
C2 Ru1 C6 C5 0.0(3)
C7 Ru1 C6 C5 -117.0(3)
C8 Ru1 C6 C5 -79.1(2)
C4 Ru1 C6 C5 -38.36(18)
C1 Ru1 C6 C9 -23.5(3)
C3 Ru1 C6 C9 73.0(3)
C2 Ru1 C6 C9 -121.6(3)
C5 Ru1 C6 C9 -121.6(4)
C7 Ru1 C6 C9 121.3(4)
C8 Ru1 C6 C9 159.3(3)
C4 Ru1 C6 C9 -160.0(3)
C5 C6 C7 C8 0.0(4)
C9 C6 C7 C8 173.2(3)
Ru1 C6 C7 C8 -61.6(2)
C5 C6 C7 C15 -167.9(3)
C9 C6 C7 C15 5.3(5)
Ru1 C6 C7 C15 130.5(4)
C5 C6 C7 Ru1 61.6(2)
C9 C6 C7 Ru1 -125.2(3)
C1 Ru1 C7 C6 44.4(2)
C3 Ru1 C7 C6 142.5(2)
C2 Ru1 C7 C6 -112.5(2)
C5 Ru1 C7 C6 -38.29(18)
C8 Ru1 C7 C6 -117.5(3)
C4 Ru1 C7 C6 -78.9(2)
C1 Ru1 C7 C8 161.9(2)
C3 Ru1 C7 C8 -99.9(2)
C2 Ru1 C7 C8 5.0(3)
C5 Ru1 C7 C8 79.2(2)
C6 Ru1 C7 C8 117.5(3)
C4 Ru1 C7 C8 38.65(18)
C1 Ru1 C7 C15 -73.5(4)
C3 Ru1 C7 C15 24.7(4)
C2 Ru1 C7 C15 129.6(3)
C5 Ru1 C7 C15 -156.2(4)
C6 Ru1 C7 C15 -117.9(4)
C8 Ru1 C7 C15 124.6(4)
C4 Ru1 C7 C15 163.3(4)
C6 C7 C8 C21 -178.9(3)
C15 C7 C8 C21 -11.8(5)
Ru1 C7 C8 C21 119.4(3)
C6 C7 C8 C4 -13.9(4)
C15 C7 C8 C4 153.3(3)
Ru1 C7 C8 C4 -75.6(2)
C6 C7 C8 Ru1 61.7(2)
C15 C7 C8 Ru1 -131.2(4)
O4 C4 C8 C7 -167.9(3)
C5 C4 C8 C7 21.4(3)
Ru1 C4 C8 C7 67.1(2)
O4 C4 C8 C21 -3.5(6)
C5 C4 C8 C21 -174.2(3)
Ru1 C4 C8 C21 -128.5(3)
O4 C4 C8 Ru1 125.0(4)
C5 C4 C8 Ru1 -45.7(2)
C1 Ru1 C8 C7 -45.0(5)
C3 Ru1 C8 C7 87.3(2)
C2 Ru1 C8 C7 -176.8(2)
C5 Ru1 C8 C7 -80.6(2)
C6 Ru1 C8 C7 -37.25(19)
C4 Ru1 C8 C7 -112.4(3)
C1 Ru1 C8 C21 -162.3(3)
C3 Ru1 C8 C21 -30.1(3)
C2 Ru1 C8 C21 65.8(3)
C5 Ru1 C8 C21 162.1(3)
C6 Ru1 C8 C21 -154.6(3)
C7 Ru1 C8 C21 -117.4(4)
C4 Ru1 C8 C21 130.3(4)
C1 Ru1 C8 C4 67.4(4)
C3 Ru1 C8 C4 -160.32(19)
C2 Ru1 C8 C4 -64.4(2)
C5 Ru1 C8 C4 31.81(19)
C6 Ru1 C8 C4 75.1(2)
C7 Ru1 C8 C4 112.4(3)
C7 C6 C9 C10 -126.1(4)
C5 C6 C9 C10 45.9(5)
Ru1 C6 C9 C10 139.5(3)
C7 C6 C9 C14 50.5(5)
C5 C6 C9 C14 -137.6(4)
Ru1 C6 C9 C14 -43.9(5)
C14 C9 C10 C11 -0.2(5)
C6 C9 C10 C11 176.6(3)
C9 C10 C11 C12 0.1(5)
C10 C11 C12 C13 -0.1(6)
C11 C12 C13 C14 0.2(6)
C12 C13 C14 C9 -0.3(6)
C10 C9 C14 C13 0.3(5)
C6 C9 C14 C13 -176.3(3)
C6 C7 C15 C20 -124.7(4)
C8 C7 C15 C20 69.9(6)
Ru1 C7 C15 C20 -29.9(6)
C6 C7 C15 C16 54.9(6)
C8 C7 C15 C16 -110.5(4)
Ru1 C7 C15 C16 149.7(3)
C20 C15 C16 C17 -3.6(6)
C7 C15 C16 C17 176.8(4)
C15 C16 C17 C18 4.4(6)
C16 C17 C18 C19 -3.5(5)
C17 C18 C19 C20 2.0(6)
C16 C15 C20 C19 1.8(6)
C7 C15 C20 C19 -178.6(4)
C18 C19 C20 C15 -1.1(6)
C7 C8 C21 O5 -40.5(5)
C4 C8 C21 O5 157.2(3)
Ru1 C8 C21 O5 47.8(5)
C7 C8 C21 O6 138.7(3)
C4 C8 C21 O6 -23.6(5)
Ru1 C8 C21 O6 -133.0(3)
O5 C21 O6 C22 -2.0(5)
C8 C21 O6 C22 178.8(3)
C21 O6 C22 C23 169.3(3)
C6 C5 C24 O7 -114.2(4)
C4 C5 C24 O7 40.8(6)
Ru1 C5 C24 O7 153.7(3)
C6 C5 C24 O8 54.0(5)
C4 C5 C24 O8 -150.9(4)
Ru1 C5 C24 O8 -38.0(5)
C6 C5 C24 O9 82.2(6)
C4 C5 C24 O9 -122.8(6)
Ru1 C5 C24 O9 -9.9(6)
O7 C24 O8 C25 2.7(7)
O9 C24 O8 C25 101.3(11)
C5 C24 O8 C25 -165.7(4)
C24 O8 C25 C26 -85.3(6)
O7 C24 O9 C27 19.2(12)
O8 C24 O9 C27 -79.9(12)
C5 C24 O9 C27 -176.9(7)
C24 O9 C27 C28 75.9(12)
